data_7062614
loop_
_publ_author_name
'Machado, Paula M. A.'
'Barreto, Juliana M.'
'Motta, Ramon da S.'
'Rodrigues, Jos\'e Guilherme A.'
'de Souza, Wladmir F.'
'Maldonado, Igor A. V.'
'All\~ao Cassaro, Rafael A.'
'dos Santos, Gustavo R. C.'
'Carneiro, Gabriel R. A.'
'Pereira, Henrique M. G.'
'D&#x2019;Elia, Eliane'
'Horn, Adolfo'
'Lachter, Elizabeth Roditi'

_publ_section_title
;
 Catalytic activity of a new dioxidomolybdenum(vi) complex with a bipodal
 N2O-donor ligand in sulfur compound oxidation
;
_journal_issue 30
_journal_name_full 'New Journal of Chemistry'
_journal_page_first 14123
_journal_page_last 14133
_journal_paper_doi 10.1039/D2NJ06227E
_journal_volume 47
_journal_year 2023
_chemical_formula_moiety 'C26 H26 Mo2 N4 O7'
_chemical_formula_sum 'C26 H26 Mo2 N4 O7'
_chemical_formula_weight 698.39
_space_group_crystal_system monoclinic
_space_group_IT_number 14
_space_group_name_Hall '-P 2yn'
_space_group_name_H-M_alt 'P 1 21/n 1'
_atom_sites_solution_hydrogens mixed
_audit_creation_method SHELXL-2018/3
_audit_update_record
;
2022-11-04 deposited with the CCDC.	2023-06-06 downloaded from the CCDC.
;
_cell_angle_alpha 90
_cell_angle_beta 90.9310(10)
_cell_angle_gamma 90
_cell_formula_units_Z 4
_cell_length_a 11.7299(4)
_cell_length_b 15.2544(5)
_cell_length_c 14.7882(5)
_cell_measurement_reflns_used 260
_cell_measurement_temperature 293(2)
_cell_measurement_theta_max 29.6835
_cell_measurement_theta_min 1.9596
_cell_volume 2645.74(15)
_computing_cell_refinement 'APEX3 v2019.1-0 (Bruker AXS)'
_computing_data_reduction 'SAINT V8.40A (Bruker Nano, Inc., 2019)'
_computing_structure_refinement 'SHELXL-2018/3 (Sheldrick, 2018)'
_computing_structure_solution 'SHELXT 2018/2 (Sheldrick, 2018)'
_diffrn_ambient_temperature 293(2)
_diffrn_detector_area_resol_mean 10.4167
_diffrn_measured_fraction_theta_full 0.997
_diffrn_measured_fraction_theta_max 0.997
_diffrn_measurement_device_type 'Bruker D8-Venture'
_diffrn_measurement_method '\f-\w scans'
_diffrn_radiation_type MoK\a
_diffrn_radiation_wavelength 0.71073
_diffrn_reflns_av_R_equivalents 0.0274
_diffrn_reflns_av_unetI/netI 0.0136
_diffrn_reflns_Laue_measured_fraction_full 0.997
_diffrn_reflns_Laue_measured_fraction_max 0.997
_diffrn_reflns_limit_h_max 14
_diffrn_reflns_limit_h_min -14
_diffrn_reflns_limit_k_max 19
_diffrn_reflns_limit_k_min -19
_diffrn_reflns_limit_l_max 18
_diffrn_reflns_limit_l_min -18
_diffrn_reflns_number 47029
_diffrn_reflns_point_group_measured_fraction_full 0.997
_diffrn_reflns_point_group_measured_fraction_max 0.997
_diffrn_reflns_theta_full 25.242
_diffrn_reflns_theta_max 26.368
_diffrn_reflns_theta_min 2.199
_diffrn_source fine-focus
_exptl_absorpt_coefficient_mu 1.001
_exptl_absorpt_correction_type numerical
_exptl_absorpt_process_details
;
SADABS-2016/2 - Bruker AXS area detector scaling and absorption correction
;
_exptl_crystal_colour Orange
_exptl_crystal_density_diffrn 1.753
_exptl_crystal_description 'Block column'
_exptl_crystal_F_000 1400
_exptl_crystal_size_max 0.906
_exptl_crystal_size_mid 0.254
_exptl_crystal_size_min 0.246
_exptl_transmission_factor_max 0.83601
_exptl_transmission_factor_min 0.60709
_refine_diff_density_max 0.745
_refine_diff_density_min -0.793
_refine_diff_density_rms 0.077
_refine_ls_extinction_method none
_refine_ls_goodness_of_fit_ref 1.100
_refine_ls_hydrogen_treatment hetero
_refine_ls_matrix_type full
_refine_ls_number_parameters 360
_refine_ls_number_reflns 5391
_refine_ls_number_restraints 2
_refine_ls_restrained_S_all 1.101
_refine_ls_R_factor_all 0.0311
_refine_ls_R_factor_gt 0.0261
_refine_ls_shift/su_max 0.002
_refine_ls_shift/su_mean 0.000
_refine_ls_structure_factor_coef Fsqd
_refine_ls_weighting_details 'w=1/[\s^2^(Fo^2^)+(0.0277P)^2^+4.4470P] where P=(Fo^2^+2Fc^2^)/3'
_refine_ls_weighting_scheme calc
_refine_ls_wR_factor_gt 0.0633
_refine_ls_wR_factor_ref 0.0683
_reflns_Friedel_coverage 0.000
_reflns_number_gt 4896
_reflns_number_total 5391
_reflns_threshold_expression 'I > 2\s(I)'
_cod_data_source_file d2nj06227e2.cif
_cod_data_source_block mo_abs2_0m_a
_cod_depositor_comments
;
The following automatic conversions were performed:

data item '_exptl_absorpt_correction_type' value 'Numerical' was
changed to 'numerical' in accordance with the
/home/data/users/saulius/crontab/automatic-downloads/rss-feeds/RSC/lib/dictionaries/cif_core.dic
dictionary named 'cif_core.dic' version 2.4.2 last updated on
2011-04-26.

Automatic conversion script
Id: cif_fix_values 8170 2020-07-09 18:12:32Z antanas 

 Adding full bibliography for 7062614.cif.
;
_cod_original_sg_symbol_H-M 'P 21/n'
_cod_database_code 7062614
_shelx_shelxl_version_number 2018/3
_shelx_space_group_comment
;
The symmetry employed for this shelxl refinement is uniquely defined
by the following loop, which should always be used as a source of
symmetry information in preference to the above space-group names.
They are only intended as comments.
;
_shelx_estimated_absorpt_t_min 0.464
_shelx_estimated_absorpt_t_max 0.791

loop_
_space_group_symop_operation_xyz
'x, y, z'
'-x+1/2, y+1/2, -z+1/2'
'-x, -y, -z'
'x-1/2, -y-1/2, z-1/2'

loop_
_atom_site_label
_atom_site_type_symbol
_atom_site_fract_x
_atom_site_fract_y
_atom_site_fract_z
_atom_site_U_iso_or_equiv
_atom_site_adp_type
_atom_site_occupancy
_atom_site_site_symmetry_order
_atom_site_calc_flag
_atom_site_refinement_flags_posn
_atom_site_refinement_flags_adp
_atom_site_refinement_flags_occupancy
_atom_site_disorder_assembly
_atom_site_disorder_group
Mo1 Mo 0.22049(2) 0.51723(2) 0.54090(2) 0.01998(7) Uani 1 1 d . . . . .
C1 C 0.2134(2) 0.47749(16) 0.74464(17) 0.0251(5) Uani 1 1 d . . . . .
O1 O 0.20153(15) 0.61676(12) 0.46684(12) 0.0282(4) Uani 1 1 d . . . . .
N1 N 0.08386(17) 0.59602(14) 0.62035(14) 0.0230(4) Uani 1 1 d D . . . .
H1 H 0.035(2) 0.6036(19) 0.5770(16) 0.025(7) Uiso 1 1 d D . . . .
Mo2 Mo 0.21853(2) 0.69011(2) 0.36299(2) 0.02372(7) Uani 1 1 d . . . . .
C2 C 0.2938(2) 0.45593(18) 0.81170(19) 0.0308(6) Uani 1 1 d . . . . .
H2 H 0.358300 0.423934 0.796809 0.037 Uiso 1 1 calc R U . . .
O2 O 0.23045(16) 0.45348(12) 0.65805(12) 0.0267(4) Uani 1 1 d . . . . .
N2 N 0.31430(18) 0.61944(13) 0.63558(14) 0.0228(4) Uani 1 1 d . . . . .
N3 N 0.37521(19) 0.59794(15) 0.34143(15) 0.0268(5) Uani 1 1 d D . . . .
H3 H 0.365(3) 0.5548(17) 0.3795(18) 0.034(8) Uiso 1 1 d D . . . .
O3 O 0.34990(17) 0.48284(13) 0.50087(13) 0.0320(4) Uani 1 1 d . . . . .
C3 C 0.2779(3) 0.4819(2) 0.8998(2) 0.0391(7) Uani 1 1 d . . . . .
H3A H 0.331496 0.466670 0.944045 0.047 Uiso 1 1 calc R U . . .
N4 N 0.37778(19) 0.74181(15) 0.44715(15) 0.0280(5) Uani 1 1 d . . . . .
O4 O 0.12018(17) 0.45011(13) 0.49379(13) 0.0345(4) Uani 1 1 d . . . . .
C4 C 0.1832(3) 0.5302(2) 0.9231(2) 0.0436(8) Uani 1 1 d . . . . .
H4 H 0.173526 0.548335 0.982546 0.052 Uiso 1 1 calc R U . . .
O5 O 0.30322(17) 0.74756(12) 0.26447(13) 0.0319(4) Uani 1 1 d . . . . .
C5 C 0.1025(3) 0.5514(2) 0.8568(2) 0.0374(7) Uani 1 1 d . . . . .
H5 H 0.038584 0.583808 0.872410 0.045 Uiso 1 1 calc R U . . .
O6 O 0.14750(17) 0.78151(14) 0.39734(14) 0.0366(5) Uani 1 1 d . . . . .
C6 C 0.1158(2) 0.52502(17) 0.76764(18) 0.0274(5) Uani 1 1 d . . . . .
O7 O 0.13053(18) 0.63485(15) 0.29013(14) 0.0387(5) Uani 1 1 d . . . . .
C7 C 0.0299(2) 0.54656(19) 0.69500(18) 0.0300(6) Uani 1 1 d . . . . .
H7A H -0.003198 0.492799 0.671341 0.036 Uiso 1 1 calc R U . . .
H7AB H -0.030975 0.581394 0.720346 0.036 Uiso 1 1 calc R U . . .
C9 C 0.2499(2) 0.67688(16) 0.68030(18) 0.0253(5) Uani 1 1 d . . . . .
C8 C 0.1272(2) 0.68242(17) 0.64937(19) 0.0283(6) Uani 1 1 d . . . . .
H8A H 0.081254 0.704277 0.698440 0.034 Uiso 1 1 calc R U . . .
H8AB H 0.120548 0.723431 0.599429 0.034 Uiso 1 1 calc R U . . .
C10 C 0.2950(3) 0.72999(19) 0.74795(19) 0.0343(6) Uani 1 1 d . . . . .
H10 H 0.248616 0.769053 0.778609 0.041 Uiso 1 1 calc R U . . .
C11 C 0.4099(3) 0.7241(2) 0.7692(2) 0.0406(7) Uani 1 1 d . . . . .
H11 H 0.441897 0.759133 0.814462 0.049 Uiso 1 1 calc R U . . .
C13 C 0.4266(2) 0.61461(18) 0.65635(19) 0.0295(6) Uani 1 1 d . . . . .
H13 H 0.471783 0.575382 0.624767 0.035 Uiso 1 1 calc R U . . .
C14 C 0.3388(2) 0.71288(18) 0.18578(17) 0.0260(5) Uani 1 1 d . . . . .
C15 C 0.3456(2) 0.76980(19) 0.11155(19) 0.0313(6) Uani 1 1 d . . . . .
H15 H 0.322687 0.827841 0.117652 0.038 Uiso 1 1 calc R U . . .
C16 C 0.3857(3) 0.7407(2) 0.02948(19) 0.0380(7) Uani 1 1 d . . . . .
H16 H 0.389477 0.779243 -0.019132 0.046 Uiso 1 1 calc R U . . .
C17 C 0.4203(3) 0.6548(2) 0.0193(2) 0.0428(7) Uani 1 1 d . . . . .
H17 H 0.447697 0.635177 -0.035832 0.051 Uiso 1 1 calc R U . . .
C18 C 0.4137(3) 0.5982(2) 0.09209(19) 0.0369(6) Uani 1 1 d . . . . .
H18 H 0.437347 0.540468 0.085040 0.044 Uiso 1 1 calc R U . . .
C19 C 0.3728(2) 0.62478(18) 0.17560(18) 0.0286(6) Uani 1 1 d . . . . .
C20 C 0.3677(3) 0.55789(18) 0.25036(19) 0.0328(6) Uani 1 1 d . . . . .
H20A H 0.296720 0.525522 0.244744 0.039 Uiso 1 1 calc R U . . .
H20B H 0.429833 0.516587 0.243701 0.039 Uiso 1 1 calc R U . . .
C21 C 0.4865(2) 0.6405(2) 0.35822(18) 0.0314(6) Uani 1 1 d . . . . .
H21A H 0.510616 0.669691 0.303514 0.038 Uiso 1 1 calc R U . . .
H21B H 0.542866 0.596156 0.373591 0.038 Uiso 1 1 calc R U . . .
C22 C 0.4804(2) 0.70577(18) 0.43326(18) 0.0286(6) Uani 1 1 d . . . . .
C23 C 0.5757(3) 0.7301(2) 0.4839(2) 0.0370(7) Uani 1 1 d . . . . .
H23 H 0.646106 0.704356 0.473222 0.044 Uiso 1 1 calc R U . . .
C24 C 0.5649(3) 0.7927(2) 0.5503(2) 0.0432(8) Uani 1 1 d . . . . .
H24 H 0.627831 0.809513 0.585143 0.052 Uiso 1 1 calc R U . . .
C25 C 0.4602(3) 0.8301(2) 0.5643(2) 0.0421(7) Uani 1 1 d . . . . .
H25 H 0.451305 0.872770 0.608539 0.050 Uiso 1 1 calc R U . . .
C26 C 0.3684(3) 0.80315(19) 0.5118(2) 0.0353(6) Uani 1 1 d . . . . .
H26 H 0.297512 0.828388 0.521566 0.042 Uiso 1 1 calc R U . . .
C12 C 0.4765(3) 0.6656(2) 0.7225(2) 0.0384(7) Uani 1 1 d . . . . .
H12 H 0.554107 0.660790 0.735629 0.046 Uiso 1 1 calc R U . . .

loop_
_atom_site_aniso_label
_atom_site_aniso_U_11
_atom_site_aniso_U_22
_atom_site_aniso_U_33
_atom_site_aniso_U_23
_atom_site_aniso_U_13
_atom_site_aniso_U_12
Mo1 0.02025(11) 0.02122(11) 0.01836(11) -0.00097(8) -0.00358(8) 0.00095(8)
C1 0.0313(14) 0.0223(12) 0.0215(12) 0.0027(9) -0.0006(10) -0.0039(10)
O1 0.0256(9) 0.0332(10) 0.0258(9) 0.0077(8) 0.0000(7) 0.0050(8)
N1 0.0181(10) 0.0273(11) 0.0232(11) 0.0003(9) -0.0052(8) 0.0007(8)
Mo2 0.02073(12) 0.02706(12) 0.02328(12) 0.00419(8) -0.00251(8) 0.00561(8)
C2 0.0328(14) 0.0301(14) 0.0294(14) 0.0022(11) -0.0043(11) -0.0007(11)
O2 0.0349(10) 0.0237(9) 0.0216(9) 0.0018(7) -0.0006(7) 0.0034(8)
N2 0.0223(10) 0.0217(10) 0.0241(10) 0.0016(8) -0.0057(8) -0.0022(8)
N3 0.0294(12) 0.0262(11) 0.0248(11) 0.0051(9) 0.0010(9) 0.0055(9)
O3 0.0300(10) 0.0374(11) 0.0287(10) 0.0049(8) 0.0017(8) 0.0109(8)
C3 0.0446(18) 0.0418(17) 0.0304(15) 0.0006(13) -0.0117(13) -0.0036(14)
N4 0.0255(11) 0.0296(11) 0.0289(11) 0.0006(9) -0.0011(9) 0.0038(9)
O4 0.0345(11) 0.0355(11) 0.0332(10) -0.0105(8) -0.0099(8) -0.0028(9)
C4 0.058(2) 0.0486(18) 0.0245(14) -0.0058(13) 0.0024(14) 0.0010(16)
O5 0.0396(11) 0.0282(9) 0.0280(10) 0.0053(8) 0.0042(8) 0.0059(8)
C5 0.0438(17) 0.0387(16) 0.0299(15) -0.0026(12) 0.0063(12) 0.0023(13)
O6 0.0333(11) 0.0384(11) 0.0381(11) 0.0030(9) 0.0012(9) 0.0140(9)
C6 0.0304(14) 0.0285(13) 0.0234(12) 0.0028(10) 0.0010(10) -0.0035(11)
O7 0.0350(11) 0.0456(12) 0.0352(11) 0.0018(9) -0.0111(9) -0.0010(9)
C7 0.0220(13) 0.0375(15) 0.0306(14) 0.0032(11) 0.0020(10) -0.0001(11)
C9 0.0274(13) 0.0215(12) 0.0267(13) 0.0019(10) -0.0053(10) -0.0033(10)
C8 0.0260(13) 0.0240(12) 0.0348(14) -0.0043(11) -0.0026(11) 0.0045(10)
C10 0.0389(16) 0.0326(14) 0.0313(14) -0.0067(12) -0.0015(12) -0.0073(12)
C11 0.0437(17) 0.0466(18) 0.0310(15) -0.0037(13) -0.0111(13) -0.0169(14)
C13 0.0247(13) 0.0282(13) 0.0354(14) 0.0045(11) -0.0061(11) -0.0007(10)
C14 0.0212(12) 0.0326(13) 0.0241(12) 0.0021(10) -0.0035(10) -0.0014(10)
C15 0.0286(14) 0.0349(14) 0.0304(14) 0.0086(11) -0.0049(11) -0.0084(11)
C16 0.0411(17) 0.0467(17) 0.0260(14) 0.0076(13) -0.0035(12) -0.0115(14)
C17 0.0492(19) 0.056(2) 0.0231(14) -0.0051(13) 0.0028(13) -0.0095(16)
C18 0.0433(17) 0.0383(16) 0.0291(14) -0.0049(12) -0.0022(12) -0.0006(13)
C19 0.0285(13) 0.0329(14) 0.0243(13) 0.0000(11) -0.0025(10) -0.0013(11)
C20 0.0408(16) 0.0265(13) 0.0310(14) 0.0012(11) -0.0001(12) 0.0054(12)
C21 0.0244(13) 0.0419(16) 0.0279(13) 0.0042(12) 0.0004(10) 0.0104(12)
C22 0.0263(13) 0.0316(14) 0.0278(13) 0.0078(11) -0.0006(10) 0.0022(11)
C23 0.0282(14) 0.0400(16) 0.0426(17) 0.0066(13) -0.0057(12) 0.0002(12)
C24 0.0415(18) 0.0399(17) 0.0474(18) 0.0046(14) -0.0166(14) -0.0090(14)
C25 0.055(2) 0.0294(15) 0.0410(17) -0.0052(13) -0.0094(15) -0.0041(14)
C26 0.0357(16) 0.0308(14) 0.0394(16) -0.0029(12) 0.0009(12) 0.0033(12)
C12 0.0278(14) 0.0439(17) 0.0431(17) 0.0044(14) -0.0149(12) -0.0076(13)

loop_
_atom_type_symbol
_atom_type_description
_atom_type_scat_dispersion_real
_atom_type_scat_dispersion_imag
_atom_type_scat_source
C C 0.0033 0.0016 'International Tables Vol C Tables 4.2.6.8 and 6.1.1.4'
H H 0.0000 0.0000 'International Tables Vol C Tables 4.2.6.8 and 6.1.1.4'
N N 0.0061 0.0033 'International Tables Vol C Tables 4.2.6.8 and 6.1.1.4'
O O 0.0106 0.0060 'International Tables Vol C Tables 4.2.6.8 and 6.1.1.4'
Mo Mo -1.6832 0.6857 'International Tables Vol C Tables 4.2.6.8 and 6.1.1.4'

loop_
_geom_angle_atom_site_label_1
_geom_angle_atom_site_label_2
_geom_angle_atom_site_label_3
_geom_angle
_geom_angle_site_symmetry_1
_geom_angle_site_symmetry_3
_geom_angle_publ_flag
O4 Mo1 O3 106.50(10) . . ?
O4 Mo1 O1 99.94(9) . . ?
O3 Mo1 O1 98.18(8) . . ?
O4 Mo1 O2 95.33(9) . . ?
O3 Mo1 O2 96.38(8) . . ?
O1 Mo1 O2 154.92(8) . . ?
O4 Mo1 N1 92.30(9) . . ?
O3 Mo1 N1 161.20(9) . . ?
O1 Mo1 N1 78.59(8) . . ?
O2 Mo1 N1 81.05(7) . . ?
O4 Mo1 N2 162.79(9) . . ?
O3 Mo1 N2 90.01(9) . . ?
O1 Mo1 N2 82.05(8) . . ?
O2 Mo1 N2 77.63(7) . . ?
N1 Mo1 N2 71.23(7) . . ?
O2 C1 C2 120.1(2) . . ?
O2 C1 C6 120.3(2) . . ?
C2 C1 C6 119.6(2) . . ?
Mo1 O1 Mo2 157.75(11) . . ?
C8 N1 C7 112.7(2) . . ?
C8 N1 Mo1 111.74(15) . . ?
C7 N1 Mo1 114.60(16) . . ?
O7 Mo2 O6 107.40(10) . . ?
O7 Mo2 O1 98.53(9) . . ?
O6 Mo2 O1 100.44(9) . . ?
O7 Mo2 O5 93.42(9) . . ?
O6 Mo2 O5 96.35(9) . . ?
O1 Mo2 O5 155.38(8) . . ?
O7 Mo2 N3 94.92(9) . . ?
O6 Mo2 N3 156.95(9) . . ?
O1 Mo2 N3 81.39(8) . . ?
O5 Mo2 N3 76.19(8) . . ?
O7 Mo2 N4 164.59(9) . . ?
O6 Mo2 N4 87.49(9) . . ?
O1 Mo2 N4 82.20(8) . . ?
O5 Mo2 N4 80.68(8) . . ?
N3 Mo2 N4 69.90(8) . . ?
C3 C2 C1 120.2(3) . . ?
C1 O2 Mo1 133.33(16) . . ?
C9 N2 C13 118.7(2) . . ?
C9 N2 Mo1 117.72(16) . . ?
C13 N2 Mo1 122.94(18) . . ?
C21 N3 C20 112.0(2) . . ?
C21 N3 Mo2 114.06(16) . . ?
C20 N3 Mo2 109.66(16) . . ?
C2 C3 C4 120.8(3) . . ?
C22 N4 C26 118.5(2) . . ?
C22 N4 Mo2 119.08(18) . . ?
C26 N4 Mo2 122.30(19) . . ?
C3 C4 C5 119.3(3) . . ?
C14 O5 Mo2 128.77(17) . . ?
C4 C5 C6 121.1(3) . . ?
C5 C6 C1 119.0(3) . . ?
C5 C6 C7 122.2(3) . . ?
C1 C6 C7 118.8(2) . . ?
N1 C7 C6 110.7(2) . . ?
N2 C9 C10 121.9(2) . . ?
N2 C9 C8 115.5(2) . . ?
C10 C9 C8 122.6(3) . . ?
N1 C8 C9 111.2(2) . . ?
C11 C10 C9 119.1(3) . . ?
C12 C11 C10 119.1(3) . . ?
N2 C13 C12 122.3(3) . . ?
O5 C14 C15 117.0(2) . . ?
O5 C14 C19 123.8(2) . . ?
C15 C14 C19 119.1(3) . . ?
C16 C15 C14 120.9(3) . . ?
C17 C16 C15 120.4(3) . . ?
C16 C17 C18 119.1(3) . . ?
C17 C18 C19 122.3(3) . . ?
C18 C19 C14 118.3(3) . . ?
C18 C19 C20 118.2(3) . . ?
C14 C19 C20 123.5(2) . . ?
N3 C20 C19 112.7(2) . . ?
N3 C21 C22 111.4(2) . . ?
N4 C22 C23 121.7(3) . . ?
N4 C22 C21 116.1(2) . . ?
C23 C22 C21 122.2(3) . . ?
C24 C23 C22 119.2(3) . . ?
C25 C24 C23 119.3(3) . . ?
C24 C25 C26 118.9(3) . . ?
N4 C26 C25 122.4(3) . . ?
C13 C12 C11 119.0(3) . . ?

loop_
_geom_bond_atom_site_label_1
_geom_bond_atom_site_label_2
_geom_bond_distance
_geom_bond_site_symmetry_2
_geom_bond_publ_flag
Mo1 O4 1.7005(19) . ?
Mo1 O3 1.7202(19) . ?
Mo1 O1 1.8832(18) . ?
Mo1 O2 1.9884(17) . ?
Mo1 N1 2.335(2) . ?
Mo1 N2 2.356(2) . ?
C1 O2 1.350(3) . ?
C1 C2 1.397(4) . ?
C1 C6 1.402(4) . ?
O1 Mo2 1.9131(18) . ?
N1 C8 1.474(3) . ?
N1 C7 1.487(3) . ?
Mo2 O7 1.703(2) . ?
Mo2 O6 1.706(2) . ?
Mo2 O5 1.9811(19) . ?
Mo2 N3 2.340(2) . ?
Mo2 N4 2.363(2) . ?
C2 C3 1.377(4) . ?
N2 C9 1.338(3) . ?
N2 C13 1.350(3) . ?
N3 C21 1.475(4) . ?
N3 C20 1.480(3) . ?
C3 C4 1.382(5) . ?
N4 C22 1.342(3) . ?
N4 C26 1.344(4) . ?
C4 C5 1.389(5) . ?
O5 C14 1.351(3) . ?
C5 C6 1.390(4) . ?
C6 C7 1.497(4) . ?
C9 C10 1.386(4) . ?
C9 C8 1.506(4) . ?
C10 C11 1.382(4) . ?
C11 C12 1.379(5) . ?
C13 C12 1.374(4) . ?
C14 C15 1.403(4) . ?
C14 C19 1.410(4) . ?
C15 C16 1.382(4) . ?
C16 C17 1.382(5) . ?
C17 C18 1.383(4) . ?
C18 C19 1.392(4) . ?
C19 C20 1.506(4) . ?
C21 C22 1.494(4) . ?
C22 C23 1.386(4) . ?
C23 C24 1.377(5) . ?
C24 C25 1.373(5) . ?
C25 C26 1.379(4) . ?
